data_7224640
loop_
_publ_author_name
'Baig, Noorullah'
'Madduluri, Vimal Kumar'
'Sah, Ajay K.'

_publ_section_title
;
 Selective oxidation of organic sulfides to sulfoxides using sugar derived
 cis-dioxo molybdenum(vi) complexes: kinetic and mechanistic studies
;
_journal_issue 33
_journal_name_full 'RSC Adv.'
_journal_page_first 28015
_journal_paper_doi 10.1039/C6RA01087C
_journal_volume 6
_journal_year 2016
_chemical_formula_moiety 'C23 H17 N O2 S'
_chemical_formula_sum 'C23 H17 N O2 S'
_chemical_formula_weight 371.43
_space_group_crystal_system orthorhombic
_space_group_IT_number 19
_space_group_name_Hall 'P 2ac 2ab'
_space_group_name_H-M_alt 'P 21 21 21'
_symmetry_space_group_name_Hall 'P 2ac 2ab'
_symmetry_space_group_name_H-M 'P 21 21 21'
_atom_sites_solution_hydrogens geom
_audit_creation_date 2015-11-21
_audit_creation_method
;
Olex2 1.2
(compiled 2015.09.30 svn.r3233 for OlexSys, GUI svn.r5103)
;
_audit_update_record
;
2016-01-04 deposited with the CCDC.
2016-03-03 downloaded from the CCDC.
;
_cell_angle_alpha 90
_cell_angle_beta 90
_cell_angle_gamma 90
_cell_formula_units_Z 4
_cell_length_a 5.6260(10)
_cell_length_b 12.886(2)
_cell_length_c 24.399(5)
_cell_measurement_reflns_used 3723
_cell_measurement_temperature 100.0
_cell_measurement_theta_max 27.5
_cell_measurement_theta_min 3.2
_cell_volume 1768.8(6)
_computing_cell_refinement
;
CrystalClear-SM Expert 2.0 r15 (Rigaku, 2011)
;
_computing_data_collection
;
CrystalClear-SM Expert 2.0 r15 (Rigaku, 2011)
;
_computing_data_reduction
;
CrystalClear-SM Expert 2.0 r15 (Rigaku, 2011)
;
_computing_molecular_graphics 'Olex2 (Dolomanov et al., 2009)'
_computing_publication_material 'Olex2 (Dolomanov et al., 2009)'
_computing_structure_refinement 'ShelXL (Sheldrick, 2015)'
_computing_structure_solution 'ShelXS (Sheldrick, 2008)'
_diffrn_ambient_temperature 100.0
_diffrn_detector CCD
_diffrn_detector_area_resol_mean 13.6612
_diffrn_measured_fraction_theta_full 0.997
_diffrn_measured_fraction_theta_max 0.990
_diffrn_measurement_details
;
scan:
    Number of images: 583
               Slice: -69.0000 - 105.9000
         Image width: 0.3000
            Exp time: 20.0000
       Rotation axis: Omega
               Omega: 0.0000
                 Chi: 54.0000
                 Phi: 90.0000
                 XTD: 49.8600
              2theta: 29.8900
scan:
    Number of images: 433
               Slice: -69.0000 - 60.9000
         Image width: 0.3000
            Exp time: 20.0000
       Rotation axis: Omega
               Omega: 0.0000
                 Chi: 54.0000
                 Phi: 0.0000
                 XTD: 49.8600
              2theta: 29.8900
scan:
    Number of images: 500
               Slice: -32.0000 - 118.0000
         Image width: 0.3000
            Exp time: 20.0000
       Rotation axis: Omega
               Omega: 0.0000
                 Chi: 54.0000
                 Phi: 180.0000
                 XTD: 49.8600
              2theta: 29.8900
;
_diffrn_measurement_device
;
XtaLABmini: Fixed Chi 2 circle
;
_diffrn_measurement_device_type
;
Rigaku Mercury375R (2x2 bin mode)
;
_diffrn_measurement_method 'profile data from \w-scans'
_diffrn_measurement_specimen_support 'Cryo Loop'
_diffrn_orient_matrix_type d*Trek
_diffrn_orient_matrix_UB_11 0.153448
_diffrn_orient_matrix_UB_12 0.085770
_diffrn_orient_matrix_UB_13 -0.026369
_diffrn_orient_matrix_UB_21 0.020498
_diffrn_orient_matrix_UB_22 -0.052939
_diffrn_orient_matrix_UB_23 -0.052910
_diffrn_orient_matrix_UB_31 -0.017631
_diffrn_orient_matrix_UB_32 0.022517
_diffrn_orient_matrix_UB_33 -0.029359
_diffrn_radiation_monochromator 'Graphite Monochromator'
_diffrn_radiation_type MoK\a
_diffrn_radiation_wavelength 0.71075
_diffrn_reflns_av_R_equivalents 0.1052
_diffrn_reflns_av_unetI/netI 0.0867
_diffrn_reflns_laue_measured_fraction_full 0.997
_diffrn_reflns_laue_measured_fraction_max 0.990
_diffrn_reflns_limit_h_max 7
_diffrn_reflns_limit_h_min -7
_diffrn_reflns_limit_k_max 16
_diffrn_reflns_limit_k_min -16
_diffrn_reflns_limit_l_max 31
_diffrn_reflns_limit_l_min -29
_diffrn_reflns_number 15463
_diffrn_reflns_point_group_measured_fraction_full 0.998
_diffrn_reflns_point_group_measured_fraction_max 0.991
_diffrn_reflns_theta_full 25.242
_diffrn_reflns_theta_max 27.485
_diffrn_reflns_theta_min 3.162
_diffrn_source 'Sealed Tube'
_diffrn_source_current 12.0
_diffrn_source_power 0.6
_diffrn_source_voltage 50.0
_exptl_absorpt_coefficient_mu 0.202
_exptl_absorpt_correction_T_max 1.000
_exptl_absorpt_correction_T_min 0.765
_exptl_absorpt_correction_type none
_exptl_crystal_colour 'clear light yellow'
_exptl_crystal_colour_lustre clear
_exptl_crystal_colour_modifier light
_exptl_crystal_colour_primary yellow
_exptl_crystal_density_diffrn 1.395
_exptl_crystal_description needle
_exptl_crystal_F_000 776
_exptl_crystal_size_max 0.5
_exptl_crystal_size_mid 0.03
_exptl_crystal_size_min 0.02
_refine_diff_density_max 0.467
_refine_diff_density_min -0.310
_refine_diff_density_rms 0.069
_refine_ls_abs_structure_details
;
 Flack x determined using 932 quotients [(I+)-(I-)]/[(I+)+(I-)]
 (Parsons, Flack and Wagner, Acta Cryst. B69 (2013) 249-259).
;
_refine_ls_abs_structure_Flack -0.02(11)
_refine_ls_extinction_method none
_refine_ls_goodness_of_fit_ref 1.083
_refine_ls_hydrogen_treatment constr
_refine_ls_matrix_type full
_refine_ls_number_parameters 245
_refine_ls_number_reflns 4029
_refine_ls_number_restraints 0
_refine_ls_restrained_S_all 1.083
_refine_ls_R_factor_all 0.0885
_refine_ls_R_factor_gt 0.0627
_refine_ls_shift/su_max 0.000
_refine_ls_shift/su_mean 0.000
_refine_ls_structure_factor_coef Fsqd
_refine_ls_weighting_details 'w=1/[\s^2^(Fo^2^)+(0.0455P)^2^+0.8448P] where P=(Fo^2^+2Fc^2^)/3'
_refine_ls_weighting_scheme calc
_refine_ls_wR_factor_gt 0.1231
_refine_ls_wR_factor_ref 0.1418
_reflns_Friedel_coverage 0.718
_reflns_friedel_fraction_full 0.999
_reflns_friedel_fraction_max 0.991
_reflns_number_gt 2975
_reflns_number_total 4029
_reflns_threshold_expression 'I > 2\s(I)'
_cod_data_source_file c6ra01087c2.cif
_cod_data_source_block AKSsulfoxide_100k
_cod_database_code 7224640
_shelxl_version_number 2014/6
_shelx_space_group_comment
;
The symmetry employed for this shelxl refinement is uniquely defined
by the following loop, which should always be used as a source of
symmetry information in preference to the above space-group names.
They are only intended as comments.
;
_olex2_refinement_description
;
1. Fixed Uiso
 At 1.2 times of:
  All C(H) groups
 At 1.5 times of:
  All O(H) groups
2.a Aromatic/amide H refined with riding coordinates:
 C23(H23), C16(H16), C14(H14), C7(H7), C17(H17), C6(H6), C8(H8), C21(H21),
 C4(H4), C1(H1A), C9(H9), C5(H5), C20(H20), C22(H22), C15(H15), C19(H19)
2.b Idealised tetrahedral OH refined as rotating group:
 O1(H1)
;
_olex2_submission_special_instructions 'No special instructions were received'

loop_
_space_group_symop_operation_xyz
'x, y, z'
'-x+1/2, -y, z+1/2'
'x+1/2, -y+1/2, -z'
'-x, y+1/2, -z+1/2'

loop_
_atom_site_label
_atom_site_type_symbol
_atom_site_fract_x
_atom_site_fract_y
_atom_site_fract_z
_atom_site_U_iso_or_equiv
_atom_site_adp_type
_atom_site_occupancy
_atom_site_site_symmetry_order
_atom_site_calc_flag
_atom_site_refinement_flags_posn
S1 S 0.5062(2) 0.28371(8) 0.23233(5) 0.0247(3) Uani 1 1 d .
N1 N 0.4863(7) 0.1122(3) 0.15160(15) 0.0232(8) Uani 1 1 d .
O1 O 0.7159(6) 0.2231(3) 0.08246(14) 0.0319(8) Uani 1 1 d .
H1 H 0.6216 0.2106 0.1083 0.048 Uiso 1 1 calc GR
O2 O 0.4585(7) 0.3432(3) 0.28377(13) 0.0336(9) Uani 1 1 d .
C2 C 0.7744(8) 0.0396(4) 0.09072(19) 0.0224(10) Uani 1 1 d .
C23 C 0.5459(9) 0.4431(4) 0.1610(2) 0.0266(11) Uani 1 1 d .
H23 H 0.6894 0.4554 0.1805 0.032 Uiso 1 1 calc R
C16 C -0.0207(9) 0.0172(4) 0.2356(2) 0.0297(11) Uani 1 1 d .
H16 H -0.1291 -0.0392 0.2371 0.036 Uiso 1 1 calc R
C11 C 1.1132(9) -0.0365(4) 0.0404(2) 0.0283(11) Uani 1 1 d .
C14 C 0.1195(8) 0.1792(4) 0.2715(2) 0.0262(10) Uani 1 1 d .
H14 H 0.1105 0.2334 0.2978 0.031 Uiso 1 1 calc R
C7 C 1.2175(9) -0.2172(4) 0.0488(2) 0.0339(12) Uani 1 1 d .
H7 H 1.3195 -0.2738 0.0404 0.041 Uiso 1 1 calc R
C17 C 0.1532(8) 0.0188(4) 0.1963(2) 0.0260(11) Uani 1 1 d .
H17 H 0.1648 -0.0370 0.1710 0.031 Uiso 1 1 calc R
C6 C 1.2608(9) -0.1213(4) 0.0280(2) 0.0329(12) Uani 1 1 d .
H6 H 1.3938 -0.1113 0.0046 0.039 Uiso 1 1 calc R
C13 C 0.2916(8) 0.1815(3) 0.2312(2) 0.0232(10) Uani 1 1 d .
C8 C 1.0189(10) -0.2313(4) 0.0830(2) 0.0309(11) Uani 1 1 d .
H8 H 0.9880 -0.2982 0.0977 0.037 Uiso 1 1 calc R
C21 C 0.2765(9) 0.4877(4) 0.0891(2) 0.0324(12) Uani 1 1 d .
H21 H 0.2356 0.5303 0.0588 0.039 Uiso 1 1 calc R
C3 C 0.8348(9) 0.1366(4) 0.06946(19) 0.0257(11) Uani 1 1 d .
C10 C 0.9144(8) -0.0491(4) 0.0756(2) 0.0246(11) Uani 1 1 d .
C4 C 1.0272(10) 0.1478(4) 0.0329(2) 0.0310(11) Uani 1 1 d .
H4 H 1.0616 0.2139 0.0175 0.037 Uiso 1 1 calc R
C18 C 0.3994(8) 0.3611(4) 0.1762(2) 0.0245(11) Uani 1 1 d .
C1 C 0.5914(8) 0.0315(4) 0.13238(19) 0.0241(10) Uani 1 1 d .
H1A H 0.5482 -0.0351 0.1458 0.029 Uiso 1 1 calc R
C9 C 0.8692(9) -0.1514(4) 0.0955(2) 0.0266(11) Uani 1 1 d .
H9 H 0.7336 -0.1639 0.1177 0.032 Uiso 1 1 calc R
C5 C 1.1632(9) 0.0649(4) 0.0197(2) 0.0309(12) Uani 1 1 d .
H5 H 1.2954 0.0744 -0.0040 0.037 Uiso 1 1 calc R
C12 C 0.3131(9) 0.1009(4) 0.1929(2) 0.0248(11) Uani 1 1 d .
C20 C 0.1290(9) 0.4075(4) 0.1042(2) 0.0307(12) Uani 1 1 d .
H20 H -0.0148 0.3958 0.0848 0.037 Uiso 1 1 calc R
C22 C 0.4841(10) 0.5067(4) 0.1178(2) 0.0336(12) Uani 1 1 d .
H22 H 0.5834 0.5633 0.1078 0.040 Uiso 1 1 calc R
C15 C -0.0398(9) 0.0974(4) 0.2733(2) 0.0314(12) Uani 1 1 d .
H15 H -0.1616 0.0961 0.3003 0.038 Uiso 1 1 calc R
C19 C 0.1904(9) 0.3440(4) 0.1477(2) 0.0291(11) Uani 1 1 d .
H19 H 0.0887 0.2885 0.1580 0.035 Uiso 1 1 calc R

loop_
_atom_site_aniso_label
_atom_site_aniso_U_11
_atom_site_aniso_U_22
_atom_site_aniso_U_33
_atom_site_aniso_U_23
_atom_site_aniso_U_13
_atom_site_aniso_U_12
S1 0.0269(5) 0.0217(5) 0.0256(6) -0.0016(5) -0.0024(6) -0.0005(6)
N1 0.0240(19) 0.0234(19) 0.022(2) -0.0006(16) 0.0002(19) -0.0017(19)
O1 0.0369(19) 0.0269(18) 0.032(2) 0.0043(17) 0.0059(16) -0.0004(17)
O2 0.050(2) 0.0263(17) 0.0248(18) -0.0061(14) -0.0017(16) -0.0006(17)
C2 0.029(2) 0.023(2) 0.016(2) -0.003(2) -0.001(2) -0.001(2)
C23 0.030(3) 0.026(2) 0.025(3) 0.000(2) 0.003(2) -0.002(2)
C16 0.026(2) 0.032(3) 0.031(3) 0.010(2) 0.000(3) -0.005(2)
C11 0.031(3) 0.033(3) 0.022(3) -0.003(2) -0.001(2) -0.002(2)
C14 0.028(2) 0.026(2) 0.024(3) 0.005(2) 0.001(2) 0.006(2)
C7 0.036(3) 0.030(3) 0.036(3) -0.008(3) 0.002(2) 0.006(3)
C17 0.029(2) 0.023(2) 0.026(3) 0.001(2) -0.005(2) -0.003(2)
C6 0.032(3) 0.034(3) 0.032(3) -0.006(3) 0.006(2) -0.004(2)
C13 0.024(2) 0.021(2) 0.024(2) 0.002(2) -0.004(2) 0.0046(19)
C8 0.038(3) 0.025(2) 0.030(3) -0.003(2) -0.004(2) -0.003(3)
C21 0.040(3) 0.029(3) 0.028(3) 0.002(2) 0.002(2) 0.007(2)
C3 0.034(3) 0.027(3) 0.016(2) 0.001(2) -0.002(2) 0.000(2)
C10 0.029(2) 0.026(3) 0.019(2) -0.001(2) -0.0011(19) 0.000(2)
C4 0.039(3) 0.025(2) 0.029(3) 0.005(2) 0.001(2) -0.006(3)
C18 0.024(2) 0.024(2) 0.026(3) -0.004(2) 0.002(2) 0.004(2)
C1 0.031(2) 0.021(2) 0.021(2) -0.003(2) -0.003(2) -0.002(2)
C9 0.035(3) 0.024(2) 0.021(3) -0.003(2) 0.000(2) -0.002(2)
C5 0.031(3) 0.035(3) 0.027(3) -0.004(2) 0.005(2) -0.009(2)
C12 0.027(2) 0.025(2) 0.023(3) 0.005(2) -0.004(2) 0.000(2)
C20 0.034(3) 0.034(3) 0.024(3) 0.001(2) -0.007(2) 0.007(2)
C22 0.036(3) 0.028(2) 0.037(3) 0.002(2) 0.009(3) 0.002(3)
C15 0.029(3) 0.036(3) 0.029(3) 0.011(2) -0.002(2) 0.003(2)
C19 0.026(2) 0.030(3) 0.032(3) 0.001(2) 0.000(2) -0.001(2)

loop_
_atom_type_symbol
_atom_type_description
_atom_type_scat_dispersion_real
_atom_type_scat_dispersion_imag
_atom_type_scat_source
C C 0.0033 0.0016 'International Tables Vol C Tables 4.2.6.8 and 6.1.1.4'
H H 0.0000 0.0000 'International Tables Vol C Tables 4.2.6.8 and 6.1.1.4'
N N 0.0061 0.0033 'International Tables Vol C Tables 4.2.6.8 and 6.1.1.4'
O O 0.0106 0.0060 'International Tables Vol C Tables 4.2.6.8 and 6.1.1.4'
S S 0.1246 0.1234 'International Tables Vol C Tables 4.2.6.8 and 6.1.1.4'

loop_
_geom_angle_atom_site_label_1
_geom_angle_atom_site_label_2
_geom_angle_atom_site_label_3
_geom_angle
O2 S1 C13 105.7(2)
O2 S1 C18 107.2(2)
C13 S1 C18 99.8(2)
C1 N1 C12 119.8(4)
C3 O1 H1 109.5
C3 C2 C10 119.0(4)
C3 C2 C1 119.8(4)
C10 C2 C1 120.8(4)
C18 C23 H23 119.8
C22 C23 H23 119.8
C22 C23 C18 120.4(5)
C17 C16 H16 119.7
C17 C16 C15 120.6(5)
C15 C16 H16 119.7
C6 C11 C10 120.4(5)
C6 C11 C5 121.2(5)
C10 C11 C5 118.3(5)
C13 C14 H14 120.2
C13 C14 C15 119.6(5)
C15 C14 H14 120.2
C6 C7 H7 120.6
C6 C7 C8 118.8(5)
C8 C7 H7 120.6
C16 C17 H17 119.5
C16 C17 C12 121.0(5)
C12 C17 H17 119.5
C11 C6 H6 119.3
C7 C6 C11 121.4(5)
C7 C6 H6 119.3
C14 C13 S1 118.6(4)
C14 C13 C12 121.3(4)
C12 C13 S1 119.9(4)
C7 C8 H8 119.1
C9 C8 C7 121.7(5)
C9 C8 H8 119.1
C20 C21 H21 119.8
C20 C21 C22 120.5(5)
C22 C21 H21 119.8
O1 C3 C2 122.4(4)
O1 C3 C4 116.6(4)
C2 C3 C4 120.9(4)
C11 C10 C2 119.7(4)
C11 C10 C9 116.9(4)
C9 C10 C2 123.4(4)
C3 C4 H4 119.9
C5 C4 C3 120.3(5)
C5 C4 H4 119.9
C23 C18 S1 115.3(4)
C19 C18 S1 125.3(4)
C19 C18 C23 119.4(5)
N1 C1 C2 121.6(4)
N1 C1 H1A 119.2
C2 C1 H1A 119.2
C8 C9 C10 120.7(5)
C8 C9 H9 119.6
C10 C9 H9 119.6
C11 C5 H5 119.1
C4 C5 C11 121.7(5)
C4 C5 H5 119.1
C17 C12 N1 124.6(4)
C17 C12 C13 117.9(4)
C13 C12 N1 117.4(4)
C21 C20 H20 120.0
C21 C20 C19 119.9(5)
C19 C20 H20 120.0
C23 C22 C21 119.6(5)
C23 C22 H22 120.2
C21 C22 H22 120.2
C16 C15 H15 120.2
C14 C15 C16 119.7(5)
C14 C15 H15 120.2
C18 C19 C20 120.2(5)
C18 C19 H19 119.9
C20 C19 H19 119.9

loop_
_geom_bond_atom_site_label_1
_geom_bond_atom_site_label_2
_geom_bond_distance
S1 O2 1.495(3)
S1 C13 1.788(5)
S1 C18 1.797(5)
N1 C1 1.284(6)
N1 C12 1.409(6)
O1 H1 0.8400
O1 C3 1.338(6)
C2 C3 1.395(7)
C2 C10 1.437(7)
C2 C1 1.451(6)
C23 H23 0.9500
C23 C18 1.390(7)
C23 C22 1.380(7)
C16 H16 0.9500
C16 C17 1.371(7)
C16 C15 1.387(7)
C11 C6 1.406(7)
C11 C10 1.419(7)
C11 C5 1.429(7)
C14 H14 0.9500
C14 C13 1.380(7)
C14 C15 1.385(7)
C7 H7 0.9500
C7 C6 1.358(7)
C7 C8 1.405(7)
C17 H17 0.9500
C17 C12 1.391(7)
C6 H6 0.9500
C13 C12 1.401(7)
C8 H8 0.9500
C8 C9 1.365(7)
C21 H21 0.9500
C21 C20 1.375(7)
C21 C22 1.383(8)
C3 C4 1.410(7)
C10 C9 1.427(7)
C4 H4 0.9500
C4 C5 1.353(7)
C18 C19 1.384(7)
C1 H1A 0.9500
C9 H9 0.9500
C5 H5 0.9500
C20 H20 0.9500
C20 C19 1.385(7)
C22 H22 0.9500
C15 H15 0.9500
C19 H19 0.9500

loop_
_geom_torsion_atom_site_label_1
_geom_torsion_atom_site_label_2
_geom_torsion_atom_site_label_3
_geom_torsion_atom_site_label_4
_geom_torsion
S1 C13 C12 N1 -8.9(6)
S1 C13 C12 C17 175.0(4)
S1 C18 C19 C20 -178.5(4)
O1 C3 C4 C5 177.0(5)
O2 S1 C13 C14 5.1(4)
O2 S1 C13 C12 -169.2(4)
O2 S1 C18 C23 77.6(4)
O2 S1 C18 C19 -103.3(4)
C2 C3 C4 C5 -2.8(7)
C2 C10 C9 C8 -175.1(5)
C23 C18 C19 C20 0.5(7)
C16 C17 C12 N1 -175.5(4)
C16 C17 C12 C13 0.4(7)
C11 C10 C9 C8 3.1(7)
C14 C13 C12 N1 177.0(4)
C14 C13 C12 C17 0.8(7)
C7 C8 C9 C10 -2.1(7)
C17 C16 C15 C14 -0.5(7)
C6 C11 C10 C2 176.0(5)
C6 C11 C10 C9 -2.2(7)
C6 C11 C5 C4 -177.6(5)
C6 C7 C8 C9 0.2(8)
C13 S1 C18 C23 -172.5(4)
C13 S1 C18 C19 6.6(5)
C13 C14 C15 C16 1.8(7)
C8 C7 C6 C11 0.6(8)
C21 C20 C19 C18 0.2(7)
C3 C2 C10 C11 1.2(7)
C3 C2 C10 C9 179.3(5)
C3 C2 C1 N1 -1.9(7)
C3 C4 C5 C11 2.1(8)
C10 C2 C3 O1 -178.7(4)
C10 C2 C3 C4 1.1(7)
C10 C2 C1 N1 170.6(4)
C10 C11 C6 C7 0.4(8)
C10 C11 C5 C4 0.2(7)
C18 S1 C13 C14 -106.0(4)
C18 S1 C13 C12 79.7(4)
C18 C23 C22 C21 -0.9(7)
C1 N1 C12 C17 -36.0(7)
C1 N1 C12 C13 148.1(5)
C1 C2 C3 O1 -6.0(7)
C1 C2 C3 C4 173.8(4)
C1 C2 C10 C11 -171.4(4)
C1 C2 C10 C9 6.7(7)
C5 C11 C6 C7 178.3(5)
C5 C11 C10 C2 -1.9(7)
C5 C11 C10 C9 179.9(5)
C12 N1 C1 C2 -178.6(4)
C20 C21 C22 C23 1.6(8)
C22 C23 C18 S1 178.9(4)
C22 C23 C18 C19 -0.2(7)
C22 C21 C20 C19 -1.3(8)
C15 C16 C17 C12 -0.6(7)
C15 C14 C13 S1 -176.1(4)
C15 C14 C13 C12 -1.9(7)
